data_7034710
loop_
_publ_author_name
'Wang, Shufen'
'Wang, Jingjing'
'Cheng, Weiwei'
'Yang, Xiaowei'
'Zhang, Zaiyong'
'Xu, Yan'
'Liu, Hongke'
'Wu, Yong'
'Fang, Min'

_publ_section_title
;
 A Zr metal-organic framework based on tetrakis(4-carboxyphenyl) silane
 and factors affecting the hydrothermal stability of Zr-MOFs.
;
_journal_issue 17
_journal_name_full 'Dalton transactions (Cambridge, England : 2003)'
_journal_page_first 8049
_journal_page_last 8061
_journal_paper_doi 10.1039/c5dt00421g
_journal_volume 44
_journal_year 2015
_chemical_formula_moiety 'C28 H16 O16 Si Zr3 '
_chemical_formula_sum 'C28 H16 O16 Si Zr3'
_chemical_formula_weight 910.16
_chemical_name_systematic Zr-TCPS
_space_group_IT_number 87
_symmetry_cell_setting tetragonal
_symmetry_space_group_name_Hall '-I 4'
_symmetry_space_group_name_H-M 'I 4/m'
_atom_sites_solution_hydrogens geom
_atom_sites_solution_primary direct
_atom_sites_solution_secondary difmap
_audit_creation_method SHELXL-97
_audit_update_record
;
2015-01-20 deposited with the CCDC.
2015-03-25 downloaded from the CCDC.
;
_cell_angle_alpha 90.00
_cell_angle_beta 90.00
_cell_angle_gamma 90.00
_cell_formula_units_Z 4
_cell_length_a 15.228(3)
_cell_length_b 15.228(3)
_cell_length_c 28.791(5)
_cell_measurement_reflns_used 3362
_cell_measurement_temperature 296(2)
_cell_measurement_theta_max 26.00
_cell_measurement_theta_min 1.41
_cell_volume 6676(2)
_computing_cell_refinement 'SAINT (Bruker, 2005)'
_computing_data_collection 'APEX2 (Bruker, 2005)'
_computing_data_reduction SAINT
_computing_molecular_graphics SHELXTL
_computing_publication_material SHELXTL
_computing_structure_refinement 'SHELXL-97 (Sheldrick, 1997)'
_computing_structure_solution 'SHELXS-97 (Sheldrick, 1990)'
_diffrn_ambient_temperature 296(2)
_diffrn_measured_fraction_theta_full 1.000
_diffrn_measured_fraction_theta_max 1.000
_diffrn_measurement_device_type 'Bruker Apex2 CCD'
_diffrn_measurement_method '\w scans'
_diffrn_radiation_monochromator graphite
_diffrn_radiation_source 'fine-focus sealed tube'
_diffrn_radiation_type MoK\a
_diffrn_radiation_wavelength 0.71073
_diffrn_reflns_av_R_equivalents 0.0354
_diffrn_reflns_av_sigmaI/netI 0.0219
_diffrn_reflns_limit_h_max 18
_diffrn_reflns_limit_h_min -17
_diffrn_reflns_limit_k_max 18
_diffrn_reflns_limit_k_min -18
_diffrn_reflns_limit_l_max 33
_diffrn_reflns_limit_l_min -35
_diffrn_reflns_number 24824
_diffrn_reflns_theta_full 26.00
_diffrn_reflns_theta_max 26.00
_diffrn_reflns_theta_min 1.41
_exptl_absorpt_coefficient_mu 0.514
_exptl_absorpt_correction_T_max 0.950
_exptl_absorpt_correction_T_min 0.904
_exptl_absorpt_correction_type multi-scan
_exptl_absorpt_process_details '(SADABS; Sheldrick, 2003)'
_exptl_crystal_colour colourless
_exptl_crystal_density_diffrn 0.906
_exptl_crystal_density_method 'not measured'
_exptl_crystal_description diamond-like
_exptl_crystal_F_000 1784.0
_exptl_crystal_preparation 'Luminescent, semiconductor'
_exptl_crystal_recrystallization_method 'Re-crystallisation from solvent: DMF/formic acid'
_exptl_crystal_size_max 0.20
_exptl_crystal_size_mid 0.15
_exptl_crystal_size_min 0.10
_refine_diff_density_max 0.540
_refine_diff_density_min -0.781
_refine_diff_density_rms 0.081
_refine_ls_extinction_method SHELXL
_refine_ls_goodness_of_fit_ref 1.165
_refine_ls_hydrogen_treatment mixed
_refine_ls_matrix_type full
_refine_ls_number_parameters 114
_refine_ls_number_reflns 3362
_refine_ls_number_restraints 0
_refine_ls_restrained_S_all 1.165
_refine_ls_R_factor_all 0.0385
_refine_ls_R_factor_gt 0.0343
_refine_ls_shift/su_max 0.015
_refine_ls_shift/su_mean 0.003
_refine_ls_structure_factor_coef Fsqd
_refine_ls_weighting_details 'calc w=1/[\s^2^(Fo^2^)+(0.0656P)^2^+3.3121P] where P=(Fo^2^+2Fc^2^)/3'
_refine_ls_weighting_scheme calc
_refine_ls_wR_factor_gt 0.1090
_refine_ls_wR_factor_ref 0.1114
_reflns_number_gt 2899
_reflns_number_total 3362
_reflns_threshold_expression >2sigma(I)
_cod_data_source_file c5dt00421g2.cif
_cod_data_source_block a01
_cod_depositor_comments 'Adding full bibliography for 7034710.cif.'
_cod_original_cell_volume 6676(3)
_cod_database_code 7034710

loop_
_symmetry_equiv_pos_as_xyz
'x, y, z'
'-x, -y, z'
'-y, x, z'
'y, -x, z'
'x+1/2, y+1/2, z+1/2'
'-x+1/2, -y+1/2, z+1/2'
'-y+1/2, x+1/2, z+1/2'
'y+1/2, -x+1/2, z+1/2'
'-x, -y, -z'
'x, y, -z'
'y, -x, -z'
'-y, x, -z'
'-x+1/2, -y+1/2, -z+1/2'
'x+1/2, y+1/2, -z+1/2'
'y+1/2, -x+1/2, -z+1/2'
'-y+1/2, x+1/2, -z+1/2'

loop_
_atom_site_label
_atom_site_type_symbol
_atom_site_fract_x
_atom_site_fract_y
_atom_site_fract_z
_atom_site_U_iso_or_equiv
_atom_site_adp_type
_atom_site_occupancy
_atom_site_symmetry_multiplicity
_atom_site_calc_flag
_atom_site_refinement_flags
Zr1 Zr 0.84321(2) 0.05007(2) 0.5000 0.03748(14) Uani 1 2 d S
Zr2 Zr 1.0000 0.0000 0.414565(13) 0.03231(14) Uani 1 4 d S
Si1 Si 0.5000 0.0000 0.2500 0.0359(3) Uani 1 4 d S
O1 O 0.78109(13) 0.06858(17) 0.42933(7) 0.0642(6) Uani 1 1 d .
O2 O 0.88158(12) 0.03373(12) 0.37516(6) 0.0440(4) Uani 1 1 d .
O3 O 0.89678(19) -0.05376(15) 0.54138(7) 0.0853(10) Uani 1 1 d .
O1W O 0.7167(2) -0.0214(3) 0.5000 0.0746(9) Uani 1 2 d S
O2W O 0.7817(2) 0.1797(2) 0.5000 0.0652(8) Uani 1 2 d S
C1 C 0.6785(2) -0.0073(3) 0.28007(10) 0.0752(11) Uani 1 1 d .
H1A H 0.6886 -0.0378 0.2526 0.090 Uiso 1 1 calc R
C2 C 0.7473(2) 0.0048(3) 0.31068(11) 0.0774(11) Uani 1 1 d .
H2A H 0.8030 -0.0159 0.3032 0.093 Uiso 1 1 calc R
C3 C 0.73345(18) 0.04776(19) 0.35253(9) 0.0486(6) Uani 1 1 d .
C4 C 0.6515(2) 0.0817(2) 0.36121(11) 0.0660(9) Uani 1 1 d .
H4A H 0.6413 0.1124 0.3886 0.079 Uiso 1 1 calc R
C5 C 0.5844(2) 0.0708(2) 0.32971(11) 0.0640(9) Uani 1 1 d .
H5A H 0.5298 0.0954 0.3360 0.077 Uiso 1 1 calc R
C6 C 0.59598(16) 0.02413(18) 0.28885(8) 0.0422(5) Uani 1 1 d .
C7 C 0.80363(18) 0.05131(19) 0.38818(9) 0.0485(6) Uani 1 1 d .

loop_
_atom_site_aniso_label
_atom_site_aniso_U_11
_atom_site_aniso_U_22
_atom_site_aniso_U_33
_atom_site_aniso_U_23
_atom_site_aniso_U_13
_atom_site_aniso_U_12
Zr1 0.0390(2) 0.0520(2) 0.02143(19) 0.000 0.000 0.00426(13)
Zr2 0.03907(18) 0.03907(18) 0.0188(2) 0.000 0.000 0.000
Si1 0.0437(4) 0.0437(4) 0.0203(6) 0.000 0.000 0.000
O1 0.0510(11) 0.1129(18) 0.0289(10) -0.0103(10) -0.0060(8) 0.0196(11)
O2 0.0456(10) 0.0588(11) 0.0277(8) 0.0018(7) -0.0043(7) 0.0031(8)
O3 0.135(2) 0.0701(14) 0.0510(15) -0.0271(11) -0.0521(14) 0.0473(14)
O1W 0.0552(18) 0.108(3) 0.0604(19) 0.000 0.000 -0.0143(18)
O2W 0.078(2) 0.072(2) 0.0450(16) 0.000 0.000 0.0264(16)
C1 0.0566(18) 0.133(3) 0.0357(15) -0.0322(18) -0.0068(13) 0.0166(19)
C2 0.0487(17) 0.139(3) 0.0440(17) -0.0298(19) -0.0046(13) 0.0219(19)
C3 0.0493(14) 0.0671(17) 0.0293(13) -0.0016(11) -0.0070(11) 0.0077(12)
C4 0.0604(18) 0.097(2) 0.0410(16) -0.0276(16) -0.0142(13) 0.0237(17)
C5 0.0555(16) 0.090(2) 0.0460(16) -0.0293(16) -0.0133(13) 0.0249(16)
C6 0.0461(13) 0.0536(14) 0.0271(12) 0.0000(10) -0.0023(10) 0.0017(11)
C7 0.0489(15) 0.0668(17) 0.0297(13) -0.0010(11) -0.0061(11) 0.0076(12)

loop_
_atom_type_symbol
_atom_type_description
_atom_type_scat_dispersion_real
_atom_type_scat_dispersion_imag
_atom_type_scat_source
C C 0.0033 0.0016 'International Tables Vol C Tables 4.2.6.8 and 6.1.1.4'
H H 0.0000 0.0000 'International Tables Vol C Tables 4.2.6.8 and 6.1.1.4'
O O 0.0106 0.0060 'International Tables Vol C Tables 4.2.6.8 and 6.1.1.4'
Si Si 0.0817 0.0704 'International Tables Vol C Tables 4.2.6.8 and 6.1.1.4'
Zr Zr -2.9673 0.5597 'International Tables Vol C Tables 4.2.6.8 and 6.1.1.4'

loop_
_geom_angle_atom_site_label_1
_geom_angle_atom_site_label_2
_geom_angle_atom_site_label_3
_geom_angle
_geom_angle_site_symmetry_1
_geom_angle_site_symmetry_3
O3 Zr1 O3 68.03(12) 4_665 11_666
O3 Zr1 O3 108.13(17) 4_665 10_556
O3 Zr1 O3 71.86(13) 11_666 10_556
O3 Zr1 O3 71.86(13) 4_665 .
O3 Zr1 O3 108.13(17) 11_666 .
O3 Zr1 O3 67.61(11) 10_556 .
O3 Zr1 O2W 88.43(11) 4_665 .
O3 Zr1 O2W 88.43(11) 11_666 .
O3 Zr1 O2W 146.15(5) 10_556 .
O3 Zr1 O2W 146.15(5) . .
O3 Zr1 O1W 145.93(6) 4_665 .
O3 Zr1 O1W 145.93(6) 11_666 .
O3 Zr1 O1W 88.20(12) 10_556 .
O3 Zr1 O1W 88.20(12) . .
O2W Zr1 O1W 94.07(13) . .
O3 Zr1 O1 139.82(8) 4_665 .
O3 Zr1 O1 75.96(9) 11_666 .
O3 Zr1 O1 75.57(9) 10_556 .
O3 Zr1 O1 138.76(8) . .
O2W Zr1 O1 73.02(7) . .
O1W Zr1 O1 72.37(7) . .
O3 Zr1 O1 75.96(9) 4_665 10_556
O3 Zr1 O1 139.82(8) 11_666 10_556
O3 Zr1 O1 138.76(8) 10_556 10_556
O3 Zr1 O1 75.57(9) . 10_556
O2W Zr1 O1 73.02(7) . 10_556
O1W Zr1 O1 72.37(7) . 10_556
O1 Zr1 O1 128.25(10) . 10_556
O3 Zr1 Zr2 35.89(7) 4_665 9_756
O3 Zr1 Zr2 88.48(8) 11_666 9_756
O3 Zr1 Zr2 88.30(8) 10_556 9_756
O3 Zr1 Zr2 35.99(7) . 9_756
O2W Zr1 Zr2 119.19(6) . 9_756
O1W Zr1 Zr2 119.02(6) . 9_756
O1 Zr1 Zr2 160.33(5) . 9_756
O1 Zr1 Zr2 71.41(5) 10_556 9_756
O3 Zr1 Zr2 88.48(8) 4_665 .
O3 Zr1 Zr2 35.89(7) 11_666 .
O3 Zr1 Zr2 35.99(7) 10_556 .
O3 Zr1 Zr2 88.30(8) . .
O2W Zr1 Zr2 119.19(6) . .
O1W Zr1 Zr2 119.02(6) . .
O1 Zr1 Zr2 71.41(5) . .
O1 Zr1 Zr2 160.33(5) 10_556 .
Zr2 Zr1 Zr2 88.925(19) 9_756 .
O3 Zr1 Zr1 34.01(6) 4_665 11_666
O3 Zr1 Zr1 34.01(6) 11_666 11_666
O3 Zr1 Zr1 90.00(8) 10_556 11_666
O3 Zr1 Zr1 90.00(8) . 11_666
O2W Zr1 Zr1 88.11(9) . 11_666
O1W Zr1 Zr1 177.83(10) . 11_666
O1 Zr1 Zr1 108.34(6) . 11_666
O1 Zr1 Zr1 108.34(6) 10_556 11_666
Zr2 Zr1 Zr1 59.691(6) 9_756 11_666
Zr2 Zr1 Zr1 59.691(6) . 11_666
O3 Zr1 Zr1 90.00(8) 4_665 3_645
O3 Zr1 Zr1 90.00(8) 11_666 3_645
O3 Zr1 Zr1 33.81(6) 10_556 3_645
O3 Zr1 Zr1 33.81(6) . 3_645
O2W Zr1 Zr1 178.11(10) . 3_645
O1W Zr1 Zr1 87.83(10) . 3_645
O1 Zr1 Zr1 107.61(6) . 3_645
O1 Zr1 Zr1 107.61(6) 10_556 3_645
Zr2 Zr1 Zr1 59.691(6) 9_756 3_645
Zr2 Zr1 Zr1 59.691(6) . 3_645
Zr1 Zr1 Zr1 90.0 11_666 3_645
O3 Zr2 O3 70.20(8) 9_756 11_666
O3 Zr2 O3 108.81(16) 9_756 10_556
O3 Zr2 O3 70.20(8) 11_666 10_556
O3 Zr2 O3 70.20(8) 9_756 12_646
O3 Zr2 O3 108.81(16) 11_666 12_646
O3 Zr2 O3 70.20(8) 10_556 12_646
O3 Zr2 O2 143.77(7) 9_756 .
O3 Zr2 O2 79.81(8) 11_666 .
O3 Zr2 O2 78.22(8) 10_556 .
O3 Zr2 O2 141.21(7) 12_646 .
O3 Zr2 O2 141.21(7) 9_756 3_645
O3 Zr2 O2 143.77(7) 11_666 3_645
O3 Zr2 O2 79.81(8) 10_556 3_645
O3 Zr2 O2 78.22(8) 12_646 3_645
O2 Zr2 O2 74.46(4) . 3_645
O3 Zr2 O2 79.81(8) 9_756 4_665
O3 Zr2 O2 78.22(8) 11_666 4_665
O3 Zr2 O2 141.21(7) 10_556 4_665
O3 Zr2 O2 143.77(7) 12_646 4_665
O2 Zr2 O2 74.46(4) . 4_665
O2 Zr2 O2 117.65(9) 3_645 4_665
O3 Zr2 O2 78.22(8) 9_756 2_755
O3 Zr2 O2 141.21(7) 11_666 2_755
O3 Zr2 O2 143.77(7) 10_556 2_755
O3 Zr2 O2 79.81(8) 12_646 2_755
O2 Zr2 O2 117.65(9) . 2_755
O2 Zr2 O2 74.46(4) 3_645 2_755
O2 Zr2 O2 74.46(4) 4_665 2_755
O3 Zr2 Zr1 34.95(6) 9_756 11_666
O3 Zr2 Zr1 35.27(6) 11_666 11_666
O3 Zr2 Zr1 90.25(8) 10_556 11_666
O3 Zr2 Zr1 90.06(7) 12_646 11_666
O2 Zr2 Zr1 112.45(5) . 11_666
O2 Zr2 Zr1 166.64(5) 3_645 11_666
O2 Zr2 Zr1 75.66(5) 4_665 11_666
O2 Zr2 Zr1 110.08(5) 2_755 11_666
O3 Zr2 Zr1 35.27(6) 9_756 9_756
O3 Zr2 Zr1 90.25(8) 11_666 9_756
O3 Zr2 Zr1 90.06(7) 10_556 9_756
O3 Zr2 Zr1 34.95(6) 12_646 9_756
O2 Zr2 Zr1 166.64(5) . 9_756
O2 Zr2 Zr1 110.08(5) 3_645 9_756
O2 Zr2 Zr1 112.45(5) 4_665 9_756
O2 Zr2 Zr1 75.66(5) 2_755 9_756
Zr1 Zr2 Zr1 60.618(11) 11_666 9_756
O3 Zr2 Zr1 90.25(8) 9_756 3_645
O3 Zr2 Zr1 90.06(7) 11_666 3_645
O3 Zr2 Zr1 34.95(6) 10_556 3_645
O3 Zr2 Zr1 35.27(6) 12_646 3_645
O2 Zr2 Zr1 110.08(5) . 3_645
O2 Zr2 Zr1 75.66(5) 3_645 3_645
O2 Zr2 Zr1 166.64(5) 4_665 3_645
O2 Zr2 Zr1 112.45(5) 2_755 3_645
Zr1 Zr2 Zr1 91.075(19) 11_666 3_645
Zr1 Zr2 Zr1 60.618(11) 9_756 3_645
O3 Zr2 Zr1 90.06(7) 9_756 .
O3 Zr2 Zr1 34.95(6) 11_666 .
O3 Zr2 Zr1 35.27(6) 10_556 .
O3 Zr2 Zr1 90.25(8) 12_646 .
O2 Zr2 Zr1 75.66(5) . .
O2 Zr2 Zr1 112.45(5) 3_645 .
O2 Zr2 Zr1 110.08(5) 4_665 .
O2 Zr2 Zr1 166.64(5) 2_755 .
Zr1 Zr2 Zr1 60.618(11) 11_666 .
Zr1 Zr2 Zr1 91.075(19) 9_756 .
Zr1 Zr2 Zr1 60.618(11) 3_645 .
C6 Si1 C6 110.80(7) . 16_545
C6 Si1 C6 106.84(15) . 2_655
C6 Si1 C6 110.80(7) 16_545 2_655
C6 Si1 C6 110.80(7) . 15
C6 Si1 C6 106.84(15) 16_545 15
C6 Si1 C6 110.80(7) 2_655 15
C7 O1 Zr1 134.86(18) . .
C7 O2 Zr2 131.60(16) . .
Zr1 O3 Zr1 112.18(10) 3_645 .
Zr1 O3 Zr2 109.16(11) 3_645 9_756
Zr1 O3 Zr2 108.74(11) . 9_756
C6 C1 C2 122.1(3) . .
C1 C2 C3 120.1(3) . .
C4 C3 C2 118.3(3) . .
C4 C3 C7 121.0(2) . .
C2 C3 C7 120.6(3) . .
C5 C4 C3 120.6(3) . .
C4 C5 C6 121.8(3) . .
C1 C6 C5 117.0(2) . .
C1 C6 Si1 122.5(2) . .
C5 C6 Si1 120.5(2) . .
O1 C7 O2 125.0(2) . .
O1 C7 C3 117.5(2) . .
O2 C7 C3 117.4(2) . .

loop_
_geom_bond_atom_site_label_1
_geom_bond_atom_site_label_2
_geom_bond_distance
_geom_bond_site_symmetry_2
Zr1 O3 2.130(2) 4_665
Zr1 O3 2.130(2) 11_666
Zr1 O3 2.141(2) 10_556
Zr1 O3 2.141(2) .
Zr1 O2W 2.185(3) .
Zr1 O1W 2.212(3) .
Zr1 O1 2.2614(19) .
Zr1 O1 2.2614(19) 10_556
Zr1 Zr2 3.5117(6) 9_756
Zr1 Zr2 3.5117(6) .
Zr1 Zr1 3.5445(8) 11_666
Zr1 Zr1 3.5445(8) 3_645
Zr2 O3 2.179(2) 9_756
Zr2 O3 2.179(2) 11_666
Zr2 O3 2.179(2) 10_556
Zr2 O3 2.179(2) 12_646
Zr2 O2 2.1915(17) .
Zr2 O2 2.1915(17) 3_645
Zr2 O2 2.1915(17) 4_665
Zr2 O2 2.1915(17) 2_755
Zr2 Zr1 3.5117(6) 11_666
Zr2 Zr1 3.5117(6) 9_756
Zr2 Zr1 3.5117(6) 3_645
Si1 C6 1.877(2) .
Si1 C6 1.877(2) 16_545
Si1 C6 1.877(2) 2_655
Si1 C6 1.877(2) 15
O1 C7 1.261(3) .
O2 C7 1.273(3) .
O3 Zr1 2.130(2) 3_645
O3 Zr2 2.179(2) 9_756
C1 C6 1.368(4) .
C1 C2 1.381(4) .
C2 C3 1.387(4) .
C3 C4 1.374(4) .
C3 C7 1.483(4) .
C4 C5 1.377(4) .
C5 C6 1.386(4) .

loop_
_platon_squeeze_void_nr
_platon_squeeze_void_average_x
_platon_squeeze_void_average_y
_platon_squeeze_void_average_z
_platon_squeeze_void_volume
_platon_squeeze_void_count_electrons
_platon_squeeze_void_content
1 -0.013 -0.004 -0.004 4157 1288 ' '
